data_2204587
loop_
_publ_author_name
'Shi, Ji-Xian'
'Zheng, Xiu-Fang'
'Zhu, Ke'
'Lei, Ying-Jie'
'Shi, Ji-Guang'

_publ_section_title
;
 2-[4-(Benzyloxy)phenyl]-5-(3,4-dimethoxyphenyl)-3,4-dimethylthiophene
;
_journal_issue 11
_journal_name_full 'Acta Crystallographica Section E'
_journal_page_first o1977
_journal_page_last o1978
_journal_paper_doi 10.1107/S1600536804024936
_journal_volume 60
_journal_year 2004
_chemical_formula_iupac 'C27 H26 O3 S'
_chemical_formula_moiety 'C27 H26 O3 S'
_chemical_formula_sum 'C27 H26 O3 S'
_chemical_formula_weight 430.55
_chemical_melting_point 446
_chemical_name_systematic
;
2-[4-(benzyloxy)phenyl]-5-(3,4-dimethoxyphenyl)-3,4-dimethylthiophene
;
_space_group_IT_number 14
_symmetry_cell_setting monoclinic
_symmetry_space_group_name_Hall '-P 2ybc'
_symmetry_space_group_name_H-M 'P 1 21/c 1'
_atom_sites_solution_hydrogens geom
_atom_sites_solution_primary direct
_atom_sites_solution_secondary difmap
_cell_angle_alpha 90.00
_cell_angle_beta 96.624(7)
_cell_angle_gamma 90.00
_cell_formula_units_Z 4
_cell_length_a 20.779(8)
_cell_length_b 15.097(6)
_cell_length_c 7.317(3)
_cell_measurement_reflns_used 874
_cell_measurement_temperature 293(2)
_cell_measurement_theta_max 24.57
_cell_measurement_theta_min 3.16
_cell_volume 2280.0(16)
_computing_cell_refinement SMART
_computing_data_collection 'SMART (Bruker, 1997) '
_computing_data_reduction 'SAINT (Bruker, 1997) '
_computing_molecular_graphics 'SHELXTL (Bruker, 1997)'
_computing_publication_material SHELXTL
_computing_structure_refinement 'SHELXL97 (Sheldrick, 1997)'
_computing_structure_solution 'SHELXS97 (Sheldrick, 1997)'
_diffrn_ambient_temperature 293(2)
_diffrn_measured_fraction_theta_full 1.000
_diffrn_measured_fraction_theta_max 1.000
_diffrn_measurement_device_type 'Bruker SMART 1000 CCD area-detector'
_diffrn_measurement_method '\f and \w scans'
_diffrn_radiation_monochromator graphite
_diffrn_radiation_source 'fine-focus sealed tube'
_diffrn_radiation_type 'Mo K\a'
_diffrn_radiation_wavelength 0.71073
_diffrn_reflns_av_R_equivalents 0.0595
_diffrn_reflns_av_sigmaI/netI 0.0723
_diffrn_reflns_limit_h_max 20
_diffrn_reflns_limit_h_min -24
_diffrn_reflns_limit_k_max 14
_diffrn_reflns_limit_k_min -17
_diffrn_reflns_limit_l_max 8
_diffrn_reflns_limit_l_min -8
_diffrn_reflns_number 11551
_diffrn_reflns_theta_full 25.00
_diffrn_reflns_theta_max 25.00
_diffrn_reflns_theta_min 0.99
_diffrn_standards_number 0
_exptl_absorpt_coefficient_mu 0.168
_exptl_absorpt_correction_T_max 0.980
_exptl_absorpt_correction_T_min 0.960
_exptl_absorpt_correction_type multi-scan
_exptl_absorpt_process_details '(SADABS; Sheldrick, 1996)'
_exptl_crystal_colour colorless
_exptl_crystal_density_diffrn 1.254
_exptl_crystal_density_method 'not measured'
_exptl_crystal_description block
_exptl_crystal_F_000 912
_exptl_crystal_size_max 0.18
_exptl_crystal_size_mid 0.16
_exptl_crystal_size_min 0.12
_refine_diff_density_max 0.323
_refine_diff_density_min -0.353
_refine_ls_extinction_method none
_refine_ls_goodness_of_fit_ref 1.066
_refine_ls_hydrogen_treatment constr
_refine_ls_matrix_type full
_refine_ls_number_parameters 306
_refine_ls_number_reflns 4011
_refine_ls_number_restraints 95
_refine_ls_restrained_S_all 1.092
_refine_ls_R_factor_all 0.1105
_refine_ls_R_factor_gt 0.0574
_refine_ls_shift/su_max 0.001
_refine_ls_shift/su_mean 0.000
_refine_ls_structure_factor_coef Fsqd
_refine_ls_weighting_details 'w=1/[\s^2^(Fo^2^)+(0.0845P)^2^+0.7221P] where P=(Fo^2^+2Fc^2^)/3'
_refine_ls_weighting_scheme calc
_refine_ls_wR_factor_gt 0.1423
_refine_ls_wR_factor_ref 0.1778
_reflns_number_gt 2389
_reflns_number_total 4011
_reflns_threshold_expression I>2\s(I)
_cod_data_source_file wn6288.cif
_cod_data_source_block I
_cod_depositor_comments
;
The following automatic conversions were performed:
'_symmetry_cell_setting' value 'Monoclinic' changed to 'monoclinic'
according to '/home/saulius/struct/CIF-dictionaries/cif_core.dic'
dictionary named 'cif_core.dic' version 2.4.1 from 2010-06-29.

Automatic conversion script
Id: cif_fix_enum 1527 2010-12-29 10:47:43Z saulius 

The following automatic conversions were performed:

'_symmetry_cell_setting' value 'Monoclinic' changed to 'monoclinic'
according to /home/saulius/struct/CIF-dictionaries/cif_core.dic
dictionary named 'cif_core.dic' version 2.4.1 from 2010-06-29.

Automatic conversion script
Id: cif_fix_values 1715 2011-07-08 13:25:40Z adriana 
;
_cod_original_sg_symbol_Hall '-P 2yn'
_cod_original_sg_symbol_H-M 'P 21/c'
_cod_database_code 2204587
_cod_database_fobs_code 2204587

loop_
_symmetry_equiv_pos_as_xyz
'x, y, z'
'-x, y+1/2, -z+1/2'
'-x, -y, -z'
'x, -y-1/2, z-1/2'

loop_
_atom_site_label
_atom_site_fract_x
_atom_site_fract_y
_atom_site_fract_z
_atom_site_U_iso_or_equiv
_atom_site_adp_type
_atom_site_calc_flag
_atom_site_refinement_flags
_atom_site_occupancy
_atom_site_disorder_assembly
_atom_site_disorder_group
_atom_site_type_symbol
S1 0.48897(4) 0.37031(7) 0.85450(11) 0.0355(3) Uani d . 1 . . S
O1 0.16439(13) 0.35358(19) 0.7551(4) 0.0516(8) Uani d . 1 . . O
O2 0.19902(12) 0.4357(2) 0.4738(4) 0.0507(8) Uani d . 1 . . O
O3 0.80926(13) 0.35336(19) 1.0689(4) 0.0493(8) Uani d D 1 . . O
C1 0.34198(17) 0.3264(3) 0.8455(5) 0.0350(9) Uani d . 1 . . C
H1 0.3729 0.3006 0.9312 0.042 Uiso calc R 1 . . H
C2 0.27729(18) 0.3208(3) 0.8715(5) 0.0390(9) Uani d . 1 . . C
H2 0.2654 0.2925 0.9754 0.047 Uiso calc R 1 . . H
C3 0.23014(18) 0.3567(3) 0.7451(5) 0.0375(9) Uani d . 1 . . C
C4 0.24875(17) 0.4016(2) 0.5915(5) 0.0346(9) Uani d . 1 . . C
C5 0.31369(17) 0.4092(3) 0.5690(5) 0.0348(9) Uani d . 1 . . C
H5 0.3257 0.4411 0.4696 0.042 Uiso calc R 1 . . H
C6 0.36192(16) 0.3699(2) 0.6932(4) 0.0301(8) Uani d . 1 . . C
C7 0.43097(17) 0.3732(2) 0.6638(4) 0.0306(8) Uani d . 1 . . C
C8 0.46009(17) 0.3753(2) 0.5043(4) 0.0299(8) Uani d . 1 . . C
C9 0.52933(17) 0.3750(2) 0.5361(4) 0.0293(8) Uani d . 1 . . C
C10 0.55218(17) 0.3714(2) 0.7205(4) 0.0319(8) Uani d . 1 . . C
C11 0.61910(18) 0.3692(2) 0.8103(4) 0.0334(9) Uani d . 1 . . C
C12 0.66617(18) 0.3124(3) 0.7501(5) 0.0378(9) Uani d . 1 A . C
H12 0.6549 0.2761 0.6487 0.045 Uiso calc R 1 . . H
C13 0.72840(18) 0.3092(3) 0.8378(5) 0.0395(9) Uani d . 1 . . C
H13 0.7586 0.2715 0.7942 0.047 Uiso calc R 1 A . H
C14 0.74651(18) 0.3620(3) 0.9908(5) 0.0359(9) Uani d . 1 A . C
C15 0.70089(17) 0.4184(3) 1.0542(5) 0.0357(9) Uani d . 1 . . C
H15 0.7122 0.4542 1.1564 0.043 Uiso calc R 1 A . H
C16 0.63871(17) 0.4210(2) 0.9644(4) 0.0326(9) Uani d . 1 A . C
H16 0.6087 0.4589 1.0085 0.039 Uiso calc R 1 . . H
C17 0.8252(5) 0.4031(11) 1.2382(19) 0.044(6) Uani d PDU 0.390(19) A 1 C
H17A 0.7970 0.3844 1.3277 0.052 Uiso calc PR 0.390(19) A 1 H
H17B 0.8175 0.4656 1.2138 0.052 Uiso calc PR 0.390(19) A 1 H
C18 0.8942(4) 0.3899(7) 1.3167(16) 0.042(4) Uani d PGDU 0.390(19) A 1 C
C19 0.9435(4) 0.4423(6) 1.2620(19) 0.057(4) Uani d PGDU 0.390(19) A 1 C
H19A 0.9338 0.4875 1.1770 0.068 Uiso calc PR 0.390(19) A 1 H
C20 1.0074(4) 0.4270(6) 1.334(2) 0.058(4) Uani d PGU 0.390(19) A 1 C
H20A 1.0404 0.4621 1.2977 0.070 Uiso calc PR 0.390(19) A 1 H
C21 1.0219(4) 0.3594(8) 1.4613(17) 0.051(4) Uani d PGU 0.390(19) A 1 C
H21A 1.0646 0.3492 1.5097 0.061 Uiso calc PR 0.390(19) A 1 H
C22 0.9725(5) 0.3070(8) 1.5160(14) 0.056 Uani d PGU 0.390(19) A 1 C
H22A 0.9822 0.2618 1.6010 0.067 Uiso calc PR 0.390(19) A 1 H
C23 0.9087(4) 0.3223(8) 1.4437(15) 0.059 Uani d PGDU 0.390(19) A 1 C
H23A 0.8756 0.2873 1.4803 0.071 Uiso calc PR 0.390(19) A 1 H
C17' 0.8317(4) 0.4127(8) 1.2157(15) 0.061(5) Uani d PDU 0.610(19) A 2 C
H17C 0.8074 0.4036 1.3196 0.073 Uiso calc PR 0.610(19) A 2 H
H17D 0.8259 0.4737 1.1751 0.073 Uiso calc PR 0.610(19) A 2 H
C18' 0.9020(3) 0.3941(5) 1.2705(13) 0.050(3) Uani d PGDU 0.610(19) A 2 C
C19' 0.9475(3) 0.4441(5) 1.1911(16) 0.069 Uani d PGDU 0.610(19) A 2 C
H19B 0.9343 0.4827 1.0950 0.083 Uiso calc PR 0.610(19) A 2 H
C20' 1.0129(3) 0.4365(6) 1.2553(19) 0.096(4) Uani d PGU 0.610(19) A 2 C
H20B 1.0434 0.4700 1.2021 0.116 Uiso calc PR 0.610(19) A 2 H
C21' 1.0327(3) 0.3788(7) 1.3989(18) 0.082(3) Uani d PGU 0.610(19) A 2 C
H21B 1.0765 0.3737 1.4418 0.099 Uiso calc PR 0.610(19) A 2 H
C22' 0.9871(5) 0.3288(7) 1.4783(13) 0.095(3) Uani d PGU 0.610(19) A 2 C
H22B 1.0004 0.2902 1.5744 0.113 Uiso calc PR 0.610(19) A 2 H
C23' 0.9218(4) 0.3364(6) 1.4141(12) 0.084(3) Uani d PGDU 0.610(19) A 2 C
H23B 0.8913 0.3029 1.4673 0.101 Uiso calc PR 0.610(19) A 2 H
C24 0.1429(2) 0.3088(4) 0.9080(7) 0.0779(17) Uani d . 1 . . C
H24A 0.1591 0.3388 1.0196 0.117 Uiso calc R 1 . . H
H24B 0.1587 0.2490 0.9119 0.117 Uiso calc R 1 . . H
H24C 0.0964 0.3083 0.8957 0.117 Uiso calc R 1 . . H
C25 0.2156(2) 0.4862(4) 0.3230(6) 0.0761(17) Uani d . 1 . . C
H25A 0.2375 0.4490 0.2433 0.114 Uiso calc R 1 . . H
H25B 0.2436 0.5340 0.3674 0.114 Uiso calc R 1 . . H
H25C 0.1769 0.5098 0.2560 0.114 Uiso calc R 1 . . H
C26 0.42632(19) 0.3759(3) 0.3106(4) 0.0409(10) Uani d . 1 . . C
H26A 0.4264 0.4350 0.2620 0.061 Uiso calc R 1 . . H
H26B 0.3824 0.3562 0.3112 0.061 Uiso calc R 1 . . H
H26C 0.4486 0.3370 0.2353 0.061 Uiso calc R 1 . . H
C27 0.57090(19) 0.3817(3) 0.3824(5) 0.0406(10) Uani d . 1 . . C
H27A 0.6154 0.3889 0.4326 0.061 Uiso calc R 1 . . H
H27B 0.5576 0.4319 0.3067 0.061 Uiso calc R 1 . . H
H27C 0.5664 0.3287 0.3095 0.061 Uiso calc R 1 . . H

loop_
_atom_site_aniso_label
_atom_site_aniso_U_11
_atom_site_aniso_U_22
_atom_site_aniso_U_33
_atom_site_aniso_U_12
_atom_site_aniso_U_13
_atom_site_aniso_U_23
S1 0.0310(5) 0.0509(7) 0.0242(4) -0.0004(5) 0.0017(4) -0.0007(4)
O1 0.0340(16) 0.057(2) 0.0647(18) -0.0001(13) 0.0105(14) 0.0140(15)
O2 0.0353(16) 0.062(2) 0.0523(16) 0.0025(14) -0.0046(13) 0.0179(15)
O3 0.0358(16) 0.055(2) 0.0542(16) 0.0055(13) -0.0086(13) -0.0116(14)
C1 0.031(2) 0.041(2) 0.0319(19) 0.0028(17) 0.0004(16) 0.0046(17)
C2 0.037(2) 0.043(3) 0.037(2) -0.0010(19) 0.0077(18) 0.0066(18)
C3 0.032(2) 0.035(2) 0.046(2) -0.0041(17) 0.0079(18) 0.0003(18)
C4 0.033(2) 0.030(2) 0.039(2) -0.0017(16) -0.0035(17) 0.0010(16)
C5 0.034(2) 0.039(2) 0.0302(18) -0.0026(17) 0.0023(16) 0.0010(16)
C6 0.031(2) 0.032(2) 0.0264(17) 0.0002(16) -0.0001(15) -0.0028(16)
C7 0.031(2) 0.033(2) 0.0270(17) 0.0006(17) 0.0007(15) -0.0005(16)
C8 0.034(2) 0.028(2) 0.0267(17) 0.0019(16) 0.0020(15) -0.0012(15)
C9 0.034(2) 0.031(2) 0.0234(16) 0.0005(16) 0.0041(14) -0.0021(15)
C10 0.032(2) 0.033(2) 0.0309(17) 0.0008(17) 0.0034(15) 0.0004(16)
C11 0.038(2) 0.034(2) 0.0283(17) -0.0033(18) 0.0049(16) 0.0025(17)
C12 0.039(2) 0.039(2) 0.0356(19) -0.0007(18) 0.0045(17) -0.0056(17)
C13 0.037(2) 0.039(2) 0.043(2) 0.0061(18) 0.0061(18) -0.0041(18)
C14 0.032(2) 0.036(2) 0.0388(19) 0.0013(17) 0.0011(17) 0.0037(18)
C15 0.039(2) 0.036(2) 0.0313(18) -0.0027(18) 0.0001(17) -0.0046(17)
C16 0.036(2) 0.033(2) 0.0291(17) 0.0034(17) 0.0034(16) -0.0012(16)
C17 0.036(7) 0.043(7) 0.049(7) -0.001(4) -0.006(4) -0.008(4)
C18 0.043(5) 0.047(6) 0.037(5) 0.000(4) 0.005(4) -0.005(4)
C19 0.056(5) 0.068(5) 0.048(5) -0.004(4) 0.008(4) 0.014(4)
C20 0.049(5) 0.065(6) 0.060(6) -0.012(4) 0.008(4) 0.008(4)
C21 0.038(5) 0.062(6) 0.052(5) 0.000(4) 0.003(4) -0.001(4)
C22 0.043 0.064 0.060 0.006 0.000 0.030
C23 0.046 0.059 0.071 0.000 0.000 0.033
C17' 0.050(6) 0.061(6) 0.069(6) 0.001(4) -0.001(4) -0.005(4)
C18' 0.043(4) 0.056(4) 0.050(4) -0.001(3) -0.003(3) -0.005(3)
C19' 0.063 0.075 0.072 0.000 0.015 0.000
C20' 0.084(5) 0.108(5) 0.099(5) -0.011(4) 0.016(4) 0.004(4)
C21' 0.067(5) 0.086(5) 0.093(5) 0.003(4) 0.001(4) 0.002(4)
C22' 0.088(5) 0.099(5) 0.096(5) -0.008(4) 0.006(4) 0.025(4)
C23' 0.069(4) 0.089(5) 0.093(5) -0.008(4) 0.004(4) 0.017(4)
C24 0.052(3) 0.104(5) 0.081(3) -0.008(3) 0.023(3) 0.030(3)
C25 0.061(3) 0.101(5) 0.062(3) 0.004(3) -0.009(3) 0.040(3)
C26 0.045(2) 0.048(3) 0.0286(18) -0.001(2) -0.0006(17) 0.0009(18)
C27 0.043(2) 0.050(3) 0.0307(18) -0.0008(19) 0.0096(17) 0.0014(18)

loop_
_atom_type_symbol
_atom_type_description
_atom_type_scat_dispersion_real
_atom_type_scat_dispersion_imag
_atom_type_scat_source
C C 0.0033 0.0016
; International Tables
Vol. C, Tables 4.2.6.8 and 6.1.1.4
;
H H 0.0000 0.0000
; International Tables
Vol. C, Tables 4.2.6.8 and 6.1.1.4
;
O O 0.0106 0.0060
; International Tables
Vol. C, Tables 4.2.6.8 and 6.1.1.4
;
S S 0.1246 0.1234
; International Tables
Vol. C, Tables 4.2.6.8 and 6.1.1.4
;

loop_
_geom_angle_atom_site_label_1
_geom_angle_atom_site_label_2
_geom_angle_atom_site_label_3
_geom_angle
C10 S1 C7 92.66(16)
C3 O1 C24 117.4(3)
C4 O2 C25 117.4(3)
C14 O3 C17' 117.7(4)
C14 O3 C17 114.8(5)
C17' O3 C17 10.6(12)
C2 C1 C6 121.4(3)
C2 C1 H1 119.3
C6 C1 H1 119.3
C3 C2 C1 120.8(3)
C3 C2 H2 119.6
C1 C2 H2 119.6
O1 C3 C2 125.7(3)
O1 C3 C4 115.1(3)
C2 C3 C4 119.1(3)
O2 C4 C5 124.8(3)
O2 C4 C3 115.3(3)
C5 C4 C3 119.9(3)
C4 C5 C6 121.4(3)
C4 C5 H5 119.3
C6 C5 H5 119.3
C1 C6 C5 117.4(3)
C1 C6 C7 121.0(3)
C5 C6 C7 121.6(3)
C8 C7 C6 130.9(3)
C8 C7 S1 110.5(3)
C6 C7 S1 118.6(2)
C7 C8 C9 113.2(3)
C7 C8 C26 126.5(3)
C9 C8 C26 120.2(3)
C10 C9 C8 112.7(3)
C10 C9 C27 125.0(3)
C8 C9 C27 122.2(3)
C9 C10 C11 129.8(3)
C9 C10 S1 110.9(3)
C11 C10 S1 119.2(2)
C16 C11 C12 116.5(3)
C16 C11 C10 121.5(3)
C12 C11 C10 122.0(3)
C13 C12 C11 121.6(3)
C13 C12 H12 119.2
C11 C12 H12 119.2
C12 C13 C14 120.5(4)
C12 C13 H13 119.7
C14 C13 H13 119.7
O3 C14 C13 116.0(3)
O3 C14 C15 124.9(3)
C13 C14 C15 119.2(3)
C16 C15 C14 119.6(3)
C16 C15 H15 120.2
C14 C15 H15 120.2
C15 C16 C11 122.6(3)
C15 C16 H16 118.7
C11 C16 H16 118.7
O3 C17 C18 111.9(8)
O3 C17 H17A 109.2
C18 C17 H17A 109.2
O3 C17 H17B 109.2
C18 C17 H17B 109.2
H17A C17 H17B 107.9
C19 C18 C23 120.0
C19 C18 C17 121.4(7)
C23 C18 C17 118.6(7)
C18 C19 C20 120.0
C18 C19 H19A 120.0
C20 C19 H19A 120.0
C19 C20 C21 120.0
C19 C20 H20A 120.0
C21 C20 H20A 120.0
C22 C21 C20 120.0
C22 C21 H21A 120.0
C20 C21 H21A 120.0
C23 C22 C21 120.0
C23 C22 H22A 120.0
C21 C22 H22A 120.0
C22 C23 C18 120.0
C22 C23 H23A 120.0
C18 C23 H23A 120.0
O3 C17' C18' 107.8(6)
O3 C17' H17C 110.1
C18' C17' H17C 110.1
O3 C17' H17D 110.1
C18' C17' H17D 110.1
H17C C17' H17D 108.5
C19' C18' C23' 120.0
C19' C18' C17' 118.5(6)
C23' C18' C17' 121.0(6)
C20' C19' C18' 120.0
C20' C19' H19B 120.0
C18' C19' H19B 120.0
C19' C20' C21' 120.0
C19' C20' H20B 120.0
C21' C20' H20B 120.0
C22' C21' C20' 120.0
C22' C21' H21B 120.0
C20' C21' H21B 120.0
C21' C22' C23' 120.0
C21' C22' H22B 120.0
C23' C22' H22B 120.0
C22' C23' C18' 120.0
C22' C23' H23B 120.0
C18' C23' H23B 120.0
O1 C24 H24A 109.5
O1 C24 H24B 109.5
H24A C24 H24B 109.5
O1 C24 H24C 109.5
H24A C24 H24C 109.5
H24B C24 H24C 109.5
O2 C25 H25A 109.5
O2 C25 H25B 109.5
H25A C25 H25B 109.5
O2 C25 H25C 109.5
H25A C25 H25C 109.5
H25B C25 H25C 109.5
C8 C26 H26A 109.5
C8 C26 H26B 109.5
H26A C26 H26B 109.5
C8 C26 H26C 109.5
H26A C26 H26C 109.5
H26B C26 H26C 109.5
C9 C27 H27A 109.5
C9 C27 H27B 109.5
H27A C27 H27B 109.5
C9 C27 H27C 109.5
H27A C27 H27C 109.5
H27B C27 H27C 109.5

loop_
_geom_bond_atom_site_label_1
_geom_bond_atom_site_label_2
_geom_bond_distance
S1 C10 1.728(4)
S1 C7 1.736(3)
O1 C3 1.377(4)
O1 C24 1.423(5)
O2 C4 1.367(4)
O2 C25 1.416(5)
O3 C14 1.368(4)
O3 C17' 1.435(8)
O3 C17 1.453(9)
C1 C2 1.382(5)
C1 C6 1.396(5)
C1 H1 0.9300
C2 C3 1.378(5)
C2 H2 0.9300
C3 C4 1.405(5)
C4 C5 1.383(5)
C5 C6 1.405(5)
C5 H5 0.9300
C6 C7 1.476(5)
C7 C8 1.376(4)
C8 C9 1.431(5)
C8 C26 1.507(4)
C9 C10 1.378(4)
C9 C27 1.498(5)
C10 C11 1.468(5)
C11 C16 1.394(5)
C11 C12 1.409(5)
C12 C13 1.376(5)
C12 H12 0.9300
C13 C14 1.390(5)
C13 H13 0.9300
C14 C15 1.394(5)
C15 C16 1.381(5)
C15 H15 0.9300
C16 H16 0.9300
C17 C18 1.494(7)
C17 H17A 0.9700
C17 H17B 0.9700
C18 C19 1.3900
C18 C23 1.3900
C19 C20 1.3900
C19 H19A 0.9300
C20 C21 1.3900
C20 H20A 0.9300
C21 C22 1.3900
C21 H21A 0.9300
C22 C23 1.3900
C22 H22A 0.9300
C23 H23A 0.9300
C17' C18' 1.495(7)
C17' H17C 0.9700
C17' H17D 0.9700
C18' C19' 1.3900
C18' C23' 1.3900
C19' C20' 1.3900
C19' H19B 0.9300
C20' C21' 1.3900
C20' H20B 0.9300
C21' C22' 1.3900
C21' H21B 0.9300
C22' C23' 1.3900
C22' H22B 0.9300
C23' H23B 0.9300
C24 H24A 0.9600
C24 H24B 0.9600
C24 H24C 0.9600
C25 H25A 0.9600
C25 H25B 0.9600
C25 H25C 0.9600
C26 H26A 0.9600
C26 H26B 0.9600
C26 H26C 0.9600
C27 H27A 0.9600
C27 H27B 0.9600
C27 H27C 0.9600

loop_
_geom_torsion_atom_site_label_1
_geom_torsion_atom_site_label_2
_geom_torsion_atom_site_label_3
_geom_torsion_atom_site_label_4
_geom_torsion
C6 C1 C2 C3 1.3(6)
C24 O1 C3 C2 -0.7(6)
C24 O1 C3 C4 179.9(4)
C1 C2 C3 O1 178.7(4)
C1 C2 C3 C4 -1.9(6)
C25 O2 C4 C5 -3.3(6)
C25 O2 C4 C3 176.2(4)
O1 C3 C4 O2 -0.1(5)
C2 C3 C4 O2 -179.5(3)
O1 C3 C4 C5 179.4(3)
C2 C3 C4 C5 0.0(6)
O2 C4 C5 C6 -178.0(3)
C3 C4 C5 C6 2.5(6)
C2 C1 C6 C5 1.2(5)
C2 C1 C6 C7 -178.2(3)
C4 C5 C6 C1 -3.1(5)
C4 C5 C6 C7 176.3(3)
C1 C6 C7 C8 148.2(4)
C5 C6 C7 C8 -31.1(6)
C1 C6 C7 S1 -29.2(5)
C5 C6 C7 S1 151.5(3)
C10 S1 C7 C8 -0.3(3)
C10 S1 C7 C6 177.6(3)
C6 C7 C8 C9 -177.8(4)
S1 C7 C8 C9 -0.3(4)
C6 C7 C8 C26 0.8(6)
S1 C7 C8 C26 178.4(3)
C7 C8 C9 C10 0.8(5)
C26 C8 C9 C10 -177.9(3)
C7 C8 C9 C27 -176.9(3)
C26 C8 C9 C27 4.4(5)
C8 C9 C10 C11 179.4(4)
C27 C9 C10 C11 -2.9(7)
C8 C9 C10 S1 -1.0(4)
C27 C9 C10 S1 176.6(3)
C7 S1 C10 C9 0.7(3)
C7 S1 C10 C11 -179.7(3)
C9 C10 C11 C16 135.9(4)
S1 C10 C11 C16 -43.6(5)
C9 C10 C11 C12 -46.6(6)
S1 C10 C11 C12 133.9(3)
C16 C11 C12 C13 -0.8(5)
C10 C11 C12 C13 -178.5(3)
C11 C12 C13 C14 0.6(6)
C17' O3 C14 C13 174.0(7)
C17 O3 C14 C13 -174.6(9)
C17' O3 C14 C15 -6.3(9)
C17 O3 C14 C15 5.1(10)
C12 C13 C14 O3 179.5(3)
C12 C13 C14 C15 -0.2(6)
O3 C14 C15 C16 -179.6(3)
C13 C14 C15 C16 0.0(6)
C14 C15 C16 C11 -0.2(6)
C12 C11 C16 C15 0.6(5)
C10 C11 C16 C15 178.3(3)
C14 O3 C17 C18 179.4(7)
C17' O3 C17 C18 -72(4)
O3 C17 C18 C19 86.9(13)
O3 C17 C18 C23 -91.6(13)
C23 C18 C19 C20 0.0
C17 C18 C19 C20 -178.4(10)
C18 C19 C20 C21 0.0
C19 C20 C21 C22 0.0
C20 C21 C22 C23 0.0
C21 C22 C23 C18 0.0
C19 C18 C23 C22 0.0
C17 C18 C23 C22 178.5(10)
C14 O3 C17' C18' -176.8(5)
C17 O3 C17' C18' 107(4)
O3 C17' C18' C19' 94.0(9)
O3 C17' C18' C23' -94.2(9)
C23' C18' C19' C20' 0.0
C17' C18' C19' C20' 171.9(7)
C18' C19' C20' C21' 0.0
C19' C20' C21' C22' 0.0
C20' C21' C22' C23' 0.0
C21' C22' C23' C18' 0.0
C19' C18' C23' C22' 0.0
C17' C18' C23' C22' -171.7(7)
